data_4344069
loop_
_publ_author_name
'Ouyang, Zhenwu'
'Du, Jingzhen'
'Wang, Lei'
'Kneebone, Jared L.'
'Neidig, Michael L.'
'Deng, Liang'

_publ_section_title
;
 Linear and T-Shaped Iron(I) Complexes Supported by N-Heterocyclic Carbene
 Ligands: Synthesis and Structure Characterization.
;
_journal_issue 17
_journal_name_full 'Inorganic chemistry'
_journal_page_first 8808
_journal_page_last 8816
_journal_paper_doi 10.1021/acs.inorgchem.5b01522
_journal_volume 54
_journal_year 2015
_chemical_absolute_configuration ad
_chemical_formula_moiety 'C54 H68 Br Fe N4'
_chemical_formula_sum 'C54 H68 Br Fe N4'
_chemical_formula_weight 908.88
_chemical_name_systematic
;
 ? 
;
_space_group_crystal_system monoclinic
_space_group_IT_number 4
_space_group_name_Hall 'P 2yb'
_space_group_name_H-M_alt 'P 1 21 1'
_symmetry_space_group_name_Hall 'P 2yb'
_symmetry_space_group_name_H-M 'P 1 21 1'
_atom_sites_solution_hydrogens geom
_atom_sites_solution_primary direct
_atom_sites_solution_secondary difmap
_audit_creation_date 2014-09-24
_audit_creation_method
;
Olex2 1.2
(compiled 2014.07.22 svn.r2960 for OlexSys, GUI svn.r4862)
;
_cell_angle_alpha 90.00
_cell_angle_beta 90.158(2)
_cell_angle_gamma 90.00
_cell_formula_units_Z 4
_cell_length_a 10.8860(8)
_cell_length_b 24.2337(19)
_cell_length_c 18.0401(14)
_cell_measurement_reflns_used 8404
_cell_measurement_temperature 130
_cell_measurement_theta_max 26.13
_cell_measurement_theta_min 2.34
_cell_volume 4759.1(6)
_computing_cell_refinement 'SAINT v7.68A (Bruker, 2009)'
_computing_data_reduction 'SAINT v7.68A (Bruker, 2009)'
_computing_molecular_graphics 'Olex2 (Dolomanov et al., 2009)'
_computing_publication_material 'Olex2 (Dolomanov et al., 2009)'
_computing_structure_refinement 'XH (Sheldrick, 2008)'
_computing_structure_solution 'ShelXS (Sheldrick, 2008)'
_diffrn_ambient_temperature 130
_diffrn_measured_fraction_theta_full 1.000
_diffrn_measured_fraction_theta_max 0.994
_diffrn_measurement_device_type 'Bruker APEX-II CCD'
_diffrn_measurement_method '\f and \w scans'
_diffrn_radiation_monochromator graphite
_diffrn_radiation_type MoK\a
_diffrn_radiation_wavelength 0.71073
_diffrn_reflns_av_R_equivalents 0.0573
_diffrn_reflns_av_unetI/netI 0.1222
_diffrn_reflns_limit_h_max 14
_diffrn_reflns_limit_h_min -15
_diffrn_reflns_limit_k_max 32
_diffrn_reflns_limit_k_min -34
_diffrn_reflns_limit_l_max 25
_diffrn_reflns_limit_l_min -25
_diffrn_reflns_number 48657
_diffrn_reflns_theta_full 26.00
_diffrn_reflns_theta_max 30.73
_diffrn_reflns_theta_min 1.68
_diffrn_source 'fine-focus sealed tube'
_diffrn_standards_number 0
_exptl_absorpt_coefficient_mu 1.196
_exptl_absorpt_correction_T_max 0.7461
_exptl_absorpt_correction_T_min 0.5487
_exptl_absorpt_correction_type multi-scan
_exptl_absorpt_process_details
;
SADABS-2008/1 (Bruker,2008) was used for absorption correction.
wR2(int) was 0.0834 before and 0.0520 after correction.
The Ratio of minimum to maximum transmission is 0.7354.
The \l/2 correction factor is 0.0015.
;
_exptl_crystal_colour brown
_exptl_crystal_density_diffrn 1.269
_exptl_crystal_density_method 'not measured'
_exptl_crystal_description BLOCK
_exptl_crystal_F_000 1924
_exptl_crystal_size_max 0.3
_exptl_crystal_size_mid 0.2
_exptl_crystal_size_min 0.15
_refine_diff_density_max 1.241
_refine_diff_density_min -0.830
_refine_diff_density_rms 0.078
_refine_ls_abs_structure_details 'Flack H D (1983), Acta Cryst. A39, 876-881'
_refine_ls_abs_structure_Flack 0.008(5)
_refine_ls_extinction_method none
_refine_ls_goodness_of_fit_ref 1.003
_refine_ls_hydrogen_treatment constr
_refine_ls_matrix_type full
_refine_ls_number_parameters 1097
_refine_ls_number_reflns 24299
_refine_ls_number_restraints 52
_refine_ls_restrained_S_all 1.019
_refine_ls_R_factor_all 0.1104
_refine_ls_R_factor_gt 0.0542
_refine_ls_shift/su_max 0.022
_refine_ls_shift/su_mean 0.001
_refine_ls_structure_factor_coef Fsqd
_refine_ls_weighting_details 'calc w=1/[\s^2^(Fo^2^)+(0.0311P)^2^+0.0000P] where P=(Fo^2^+2Fc^2^)/3'
_refine_ls_weighting_scheme calc
_refine_ls_wR_factor_gt 0.0951
_refine_ls_wR_factor_ref 0.1101
_reflns_number_gt 15435
_reflns_number_total 24299
_reflns_threshold_expression >2sigma(I)
_cod_data_source_file ic5b01522_si_002.cif
_cod_data_source_block 1
_cod_depositor_comments 'Adding full bibliography for 4344069--4344073.cif.'
_cod_database_code 4344069
_olex2_refinement_description
;
1. Fixed Uiso
 At 1.2 times of:
  All C(H) groups, All C(H,H) groups
 At 1.5 times of:
  All C(H,H,H) groups
2. Restrained distances
 C6-C7 = C7-C8 = C8-C9
 1.52 with sigma of 0.01
3. Uiso/Uaniso restraints and constraints
C6 \\sim C7 \\sim C8 \\sim C9: within 2A with sigma of 0.005 and sigma for
terminal atoms of 0.01
C29 \\sim C30: within 2A with sigma of 0.005 and sigma for terminal atoms of
0.01
C79 \\sim C80: within 2A with sigma of 0.005 and sigma for terminal atoms of
0.01
Uanis(C8) \\sim Ueq: with sigma of 0.005 and sigma for terminal atoms of 0.01
Uanis(C30) \\sim Ueq: with sigma of 0.005 and sigma for terminal atoms of 0.01
Uanis(C80) \\sim Ueq: with sigma of 0.005 and sigma for terminal atoms of 0.01
4.a Secondary CH2 refined with riding coordinates:
 C6(H6A,H6B), C7(H7A,H7B), C8(H8A,H8B), C9(H9A,H9B), C17(H17A,H17B), C19(H19A,
 H19B), C27(H27A,H27B), C29(H29A,H29B), C32(H32A,H32B), C33(H33A,H33B),
 C34(H34A,H34B), C35(H35A,H35B), C43(H43A,H43B), C45(H45A,H45B), C53(H53A,H53B),
  C55(H55A,H55B), C58(H58A,H58B), C59(H59A,H59B), C60(H60A,H60B), C61(H61A,
 H61B), C69(H69A,H69B), C71(H71A,H71B), C79(H79A,H79B), C81(H81A,H81B),
 C84(H84A,H84B), C85(H85A,H85B), C86(H86A,H86B), C87(H87A,H87B), C95(H95A,H95B),
  C97(H97A,H97B), C105(H10A,H10B), C107(H10F,H10G)
4.b Aromatic/amide H refined with riding coordinates:
 C13(H13), C14(H14), C15(H15), C23(H23), C24(H24), C25(H25), C39(H39),
 C40(H40), C41(H41), C49(H49), C50(H50), C51(H51), C65(H65), C66(H66), C67(H67),
  C75(H75), C76(H76), C77(H77), C91(H91), C92(H92), C93(H93), C101(H101),
 C102(H102), C103(H103)
4.c Idealised Me refined as rotating group:
 C18(H18A,H18B,H18C), C20(H20A,H20B,H20C), C28(H28A,H28B,H28C), C30(H30A,H30B,
 H30C), C44(H44A,H44B,H44C), C46(H46A,H46B,H46C), C54(H54A,H54B,H54C), C56(H56A,
 H56B,H56C), C70(H70A,H70B,H70C), C72(H72A,H72B,H72C), C80(H80A,H80B,H80C),
 C82(H82A,H82B,H82C), C96(H96A,H96B,H96C), C98(H98A,H98B,H98C), C106(H10C,H10D,
 H10E), C108(H10H,H10I,H10J)
;
_olex2_submission_special_instructions 'No special instructions were received'

loop_
_space_group_symop_id
_space_group_symop_operation_xyz
1 'x, y, z'
2 '-x, y+1/2, -z'

loop_
_atom_site_label
_atom_site_type_symbol
_atom_site_fract_x
_atom_site_fract_y
_atom_site_fract_z
_atom_site_U_iso_or_equiv
_atom_site_adp_type
_atom_site_occupancy
_atom_site_calc_flag
_atom_site_refinement_flags_posn
_atom_site_refinement_flags_adp
Fe1 Fe 0.17737(4) 0.36354(2) -0.00164(3) 0.02059(12) Uani 1 d . .
Fe2 Fe 0.65634(4) 0.07079(2) 0.50817(3) 0.01971(12) Uani 1 d . .
Br1 Br 0.32336(3) 0.429972(17) -0.04601(2) 0.03440(11) Uani 1 d . .
Br2 Br 0.81306(3) 0.006319(17) 0.54450(3) 0.03507(11) Uani 1 d . .
N1 N -0.0960(2) 0.39924(13) -0.01919(16) 0.0211(7) Uani 1 d . .
N2 N -0.0188(2) 0.42519(13) 0.08405(16) 0.0202(6) Uani 1 d . .
N3 N 0.2994(3) 0.25796(13) 0.06372(16) 0.0215(7) Uani 1 d . .
N4 N 0.2813(2) 0.25572(13) -0.05446(15) 0.0183(6) Uani 1 d . .
N5 N 0.3773(2) 0.04273(12) 0.52916(16) 0.0177(6) Uani 1 d . .
N6 N 0.4602(2) -0.00023(13) 0.43899(16) 0.0201(6) Uani 1 d . .
N7 N 0.7936(2) 0.16731(13) 0.43760(16) 0.0184(6) Uani 1 d . .
N8 N 0.7834(2) 0.17614(12) 0.55606(15) 0.0159(6) Uani 1 d . .
C1 C 0.0086(3) 0.39444(15) 0.02245(19) 0.0197(8) Uani 1 d . .
C2 C 0.2450(3) 0.28605(16) 0.00582(19) 0.0193(8) Uani 1 d . .
C3 C 0.4853(3) 0.03987(14) 0.48992(19) 0.0182(7) Uani 1 d . .
C4 C 0.7362(3) 0.14509(15) 0.49867(19) 0.0175(7) Uani 1 d . .
C5 C -0.1851(3) 0.43084(18) 0.0164(2) 0.0238(8) Uani 1 d . .
C6 C -0.3112(3) 0.44509(19) -0.0120(2) 0.0328(10) Uani 1 d D .
H6A H -0.3049 0.4653 -0.0595 0.039 Uiso 1 calc R .
H6B H -0.3592 0.4110 -0.0206 0.039 Uiso 1 calc R .
C7 C -0.3734(4) 0.4803(2) 0.0448(3) 0.0545(12) Uani 1 d D .
H7A H -0.4230 0.5077 0.0172 0.065 Uiso 1 calc R .
H7B H -0.4323 0.4561 0.0711 0.065 Uiso 1 calc R .
C8 C -0.3067(4) 0.5104(3) 0.1010(3) 0.0724(13) Uani 1 d D U
H8A H -0.3643 0.5178 0.1422 0.087 Uiso 1 calc R .
H8B H -0.2838 0.5465 0.0796 0.087 Uiso 1 calc R .
C9 C -0.1936(3) 0.48584(17) 0.1338(2) 0.0299(9) Uani 1 d D .
H9A H -0.1351 0.5155 0.1471 0.036 Uiso 1 calc R .
H9B H -0.2147 0.4654 0.1795 0.036 Uiso 1 calc R .
C10 C -0.1362(3) 0.44792(15) 0.0796(2) 0.0211(8) Uani 1 d . .
C11 C -0.1155(3) 0.37500(16) -0.0906(2) 0.0237(8) Uani 1 d . .
C12 C -0.0752(3) 0.4031(2) -0.1541(2) 0.0339(10) Uani 1 d . .
C13 C -0.1043(4) 0.3797(2) -0.2215(2) 0.0403(12) Uani 1 d . .
H13 H -0.0787 0.3975 -0.2657 0.048 Uiso 1 calc R .
C14 C -0.1696(4) 0.3310(2) -0.2264(2) 0.0435(13) Uani 1 d . .
H14 H -0.1898 0.3163 -0.2737 0.052 Uiso 1 calc R .
C15 C -0.2058(3) 0.30381(19) -0.1631(3) 0.0374(11) Uani 1 d . .
H15 H -0.2496 0.2700 -0.1673 0.045 Uiso 1 calc R .
C16 C -0.1793(3) 0.32507(18) -0.0930(2) 0.0280(9) Uani 1 d . .
C17 C -0.2148(4) 0.29842(18) -0.0209(2) 0.0355(10) Uani 1 d . .
H17A H -0.2724 0.3233 0.0052 0.043 Uiso 1 calc R .
H17B H -0.1402 0.2952 0.0103 0.043 Uiso 1 calc R .
C18 C -0.2741(4) 0.24171(19) -0.0266(3) 0.0438(12) Uani 1 d . .
H18A H -0.3497 0.2443 -0.0560 0.066 Uiso 1 calc GR .
H18B H -0.2937 0.2282 0.0232 0.066 Uiso 1 calc GR .
H18C H -0.2171 0.2161 -0.0506 0.066 Uiso 1 calc GR .
C19 C -0.0031(4) 0.45551(19) -0.1504(2) 0.0378(11) Uani 1 d . .
H19A H 0.0363 0.4614 -0.1991 0.045 Uiso 1 calc R .
H19B H 0.0634 0.4507 -0.1134 0.045 Uiso 1 calc R .
C20 C -0.0746(4) 0.5074(2) -0.1305(3) 0.0528(13) Uani 1 d . .
H20A H -0.1468 0.5105 -0.1628 0.079 Uiso 1 calc GR .
H20B H -0.0219 0.5398 -0.1372 0.079 Uiso 1 calc GR .
H20C H -0.1012 0.5052 -0.0787 0.079 Uiso 1 calc GR .
C21 C 0.0671(3) 0.43827(17) 0.1419(2) 0.0266(9) Uani 1 d . .
C22 C 0.0709(3) 0.4060(2) 0.2050(2) 0.0342(10) Uani 1 d . .
C23 C 0.1520(4) 0.4224(2) 0.2614(3) 0.0487(13) Uani 1 d . .
H23 H 0.1555 0.4022 0.3064 0.058 Uiso 1 calc R .
C24 C 0.2260(4) 0.4674(2) 0.2517(3) 0.0535(15) Uani 1 d . .
H24 H 0.2813 0.4776 0.2902 0.064 Uiso 1 calc R .
C25 C 0.2225(4) 0.4984(2) 0.1874(3) 0.0470(13) Uani 1 d . .
H25 H 0.2762 0.5290 0.1815 0.056 Uiso 1 calc R .
C26 C 0.1403(3) 0.48454(17) 0.1317(3) 0.0333(10) Uani 1 d . .
C27 C 0.1241(4) 0.51922(16) 0.0635(3) 0.0396(11) Uani 1 d . .
H27A H 0.0445 0.5388 0.0674 0.047 Uiso 1 calc R .
H27B H 0.1185 0.4942 0.0202 0.047 Uiso 1 calc R .
C28 C 0.2241(4) 0.5621(2) 0.0478(3) 0.0543(14) Uani 1 d . .
H28A H 0.2049 0.5815 0.0015 0.081 Uiso 1 calc GR .
H28B H 0.3037 0.5435 0.0431 0.081 Uiso 1 calc GR .
H28C H 0.2277 0.5887 0.0887 0.081 Uiso 1 calc GR .
C29 C -0.0075(4) 0.3556(2) 0.2153(3) 0.0508(13) Uani 1 d . .
H29A H -0.0360 0.3427 0.1661 0.061 Uiso 1 calc R .
H29B H 0.0436 0.3259 0.2371 0.061 Uiso 1 calc R .
C30 C -0.1160(5) 0.3645(3) 0.2632(4) 0.089(2) Uani 1 d . U
H30A H -0.1731 0.3899 0.2387 0.133 Uiso 1 calc GR .
H30B H -0.0895 0.3803 0.3106 0.133 Uiso 1 calc GR .
H30C H -0.1571 0.3291 0.2721 0.133 Uiso 1 calc GR .
C31 C 0.3664(3) 0.21256(15) 0.0387(2) 0.0217(8) Uani 1 d . .
C32 C 0.4353(4) 0.17129(17) 0.0841(2) 0.0294(9) Uani 1 d . .
H32A H 0.3891 0.1626 0.1298 0.035 Uiso 1 calc R .
H32B H 0.5166 0.1863 0.0984 0.035 Uiso 1 calc R .
C33 C 0.4512(4) 0.11960(19) 0.0375(2) 0.0403(11) Uani 1 d . .
H33A H 0.5123 0.0953 0.0619 0.048 Uiso 1 calc R .
H33B H 0.3721 0.0995 0.0360 0.048 Uiso 1 calc R .
C34 C 0.4917(3) 0.13043(17) -0.0398(2) 0.0307(9) Uani 1 d . .
H34A H 0.4983 0.0947 -0.0661 0.037 Uiso 1 calc R .
H34B H 0.5747 0.1470 -0.0382 0.037 Uiso 1 calc R .
C35 C 0.4063(3) 0.16884(16) -0.0849(2) 0.0241(8) Uani 1 d . .
H35A H 0.4532 0.1867 -0.1252 0.029 Uiso 1 calc R .
H35B H 0.3388 0.1471 -0.1074 0.029 Uiso 1 calc R .
C36 C 0.3553(3) 0.21117(15) -0.0349(2) 0.0193(8) Uani 1 d . .
C37 C 0.2803(3) 0.26717(16) 0.14178(19) 0.0225(8) Uani 1 d . .
C38 C 0.2018(4) 0.23076(17) 0.1788(2) 0.0297(9) Uani 1 d . .
C39 C 0.1954(4) 0.23497(19) 0.2556(2) 0.0350(10) Uani 1 d . .
H39 H 0.1442 0.2103 0.2823 0.042 Uiso 1 calc R .
C40 C 0.2612(4) 0.27384(19) 0.2935(2) 0.0365(10) Uani 1 d . .
H40 H 0.2562 0.2756 0.3460 0.044 Uiso 1 calc R .
C41 C 0.3350(4) 0.31058(18) 0.2556(2) 0.0327(10) Uani 1 d . .
H41 H 0.3784 0.3382 0.2823 0.039 Uiso 1 calc R .
C42 C 0.3466(3) 0.30765(16) 0.1788(2) 0.0257(9) Uani 1 d . .
C43 C 0.4320(4) 0.34643(17) 0.1399(2) 0.0319(9) Uani 1 d . .
H43A H 0.4296 0.3828 0.1648 0.038 Uiso 1 calc R .
H43B H 0.4036 0.3516 0.0882 0.038 Uiso 1 calc R .
C44 C 0.5632(5) 0.3254(3) 0.1393(4) 0.0742(19) Uani 1 d . .
H44A H 0.5672 0.2909 0.1112 0.111 Uiso 1 calc GR .
H44B H 0.5907 0.3188 0.1903 0.111 Uiso 1 calc GR .
H44C H 0.6166 0.3530 0.1161 0.111 Uiso 1 calc GR .
C45 C 0.1232(4) 0.18895(19) 0.1387(2) 0.0393(11) Uani 1 d . .
H45A H 0.1088 0.1569 0.1716 0.047 Uiso 1 calc R .
H45B H 0.1674 0.1757 0.0942 0.047 Uiso 1 calc R .
C46 C 0.0002(4) 0.2135(2) 0.1154(3) 0.0585(15) Uani 1 d . .
H46A H -0.0465 0.1861 0.0869 0.088 Uiso 1 calc GR .
H46B H 0.0143 0.2462 0.0846 0.088 Uiso 1 calc GR .
H46C H -0.0464 0.2241 0.1596 0.088 Uiso 1 calc GR .
C47 C 0.2452(3) 0.26694(15) -0.13012(19) 0.0179(7) Uani 1 d . .
C48 C 0.1313(3) 0.24810(15) -0.1544(2) 0.0209(8) Uani 1 d . .
C49 C 0.1002(3) 0.25734(16) -0.2277(2) 0.0248(8) Uani 1 d . .
H49 H 0.0229 0.2451 -0.2458 0.030 Uiso 1 calc R .
C50 C 0.1802(3) 0.28424(16) -0.2753(2) 0.0262(9) Uani 1 d . .
H50 H 0.1570 0.2908 -0.3253 0.031 Uiso 1 calc R .
C51 C 0.2935(3) 0.30150(16) -0.2499(2) 0.0248(8) Uani 1 d . .
H51 H 0.3484 0.3191 -0.2832 0.030 Uiso 1 calc R .
C52 C 0.3288(3) 0.29356(15) -0.1763(2) 0.0189(8) Uani 1 d . .
C53 C 0.4515(3) 0.31332(16) -0.1471(2) 0.0236(8) Uani 1 d . .
H53A H 0.5097 0.2819 -0.1472 0.028 Uiso 1 calc R .
H53B H 0.4411 0.3253 -0.0950 0.028 Uiso 1 calc R .
C54 C 0.5075(3) 0.36081(19) -0.1913(2) 0.0343(10) Uani 1 d . .
H54A H 0.5268 0.3481 -0.2415 0.051 Uiso 1 calc GR .
H54B H 0.5829 0.3734 -0.1668 0.051 Uiso 1 calc GR .
H54C H 0.4487 0.3914 -0.1940 0.051 Uiso 1 calc GR .
C55 C 0.0422(3) 0.21899(16) -0.1038(2) 0.0260(9) Uani 1 d . .
H55A H -0.0405 0.2205 -0.1267 0.031 Uiso 1 calc R .
H55B H 0.0382 0.2396 -0.0565 0.031 Uiso 1 calc R .
C56 C 0.0722(4) 0.15900(18) -0.0864(2) 0.0376(10) Uani 1 d . .
H56A H 0.0879 0.1391 -0.1327 0.056 Uiso 1 calc GR .
H56B H 0.0027 0.1420 -0.0607 0.056 Uiso 1 calc GR .
H56C H 0.1453 0.1573 -0.0547 0.056 Uiso 1 calc GR .
C57 C 0.2905(3) 0.00482(16) 0.5033(2) 0.0217(7) Uani 1 d . .
C58 C 0.1666(3) -0.00723(17) 0.5352(2) 0.0287(9) Uani 1 d . .
H58A H 0.1714 -0.0086 0.5900 0.034 Uiso 1 calc R .
H58B H 0.1077 0.0221 0.5209 0.034 Uiso 1 calc R .
C59 C 0.1248(4) -0.0617(2) 0.5055(3) 0.0607(17) Uani 1 d . .
H59A H 0.1622 -0.0911 0.5363 0.073 Uiso 1 calc R .
H59B H 0.0347 -0.0641 0.5121 0.073 Uiso 1 calc R .
C60 C 0.1514(4) -0.0737(3) 0.4300(3) 0.0604(15) Uani 1 d . .
H60A H 0.0995 -0.0494 0.3988 0.073 Uiso 1 calc R .
H60B H 0.1252 -0.1121 0.4201 0.073 Uiso 1 calc R .
C61 C 0.2854(3) -0.06761(17) 0.4033(2) 0.0299(9) Uani 1 d . .
H61A H 0.3309 -0.1025 0.4114 0.036 Uiso 1 calc R .
H61B H 0.2872 -0.0587 0.3498 0.036 Uiso 1 calc R .
C62 C 0.3425(3) -0.02215(15) 0.4469(2) 0.0217(8) Uani 1 d . .
C63 C 0.3536(3) 0.07961(15) 0.58971(19) 0.0177(7) Uani 1 d . .
C64 C 0.2769(3) 0.12507(15) 0.5772(2) 0.0199(8) Uani 1 d . .
C65 C 0.2538(3) 0.16009(15) 0.6366(2) 0.0216(8) Uani 1 d . .
H65 H 0.2040 0.1918 0.6296 0.026 Uiso 1 calc R .
C66 C 0.3028(3) 0.14914(17) 0.7061(2) 0.0256(9) Uani 1 d . .
H66 H 0.2858 0.1732 0.7463 0.031 Uiso 1 calc R .
C67 C 0.3754(3) 0.10390(16) 0.7169(2) 0.0243(8) Uani 1 d . .
H67 H 0.4068 0.0966 0.7651 0.029 Uiso 1 calc R .
C68 C 0.4044(3) 0.06841(16) 0.6595(2) 0.0219(8) Uani 1 d . .
C69 C 0.4867(3) 0.01910(17) 0.6739(2) 0.0315(10) Uani 1 d . .
H69A H 0.5489 0.0171 0.6340 0.038 Uiso 1 calc R .
H69B H 0.5310 0.0250 0.7212 0.038 Uiso 1 calc R .
C70 C 0.4205(4) -0.03536(19) 0.6778(3) 0.0468(12) Uani 1 d . .
H70A H 0.3849 -0.0440 0.6292 0.070 Uiso 1 calc GR .
H70B H 0.3548 -0.0331 0.7147 0.070 Uiso 1 calc GR .
H70C H 0.4785 -0.0644 0.6920 0.070 Uiso 1 calc GR .
C71 C 0.2249(3) 0.13714(15) 0.5018(2) 0.0227(8) Uani 1 d . .
H71A H 0.1468 0.1576 0.5073 0.027 Uiso 1 calc R .
H71B H 0.2065 0.1019 0.4763 0.027 Uiso 1 calc R .
C72 C 0.3119(4) 0.1706(2) 0.4543(2) 0.0375(10) Uani 1 d . .
H72A H 0.2784 0.1737 0.4040 0.056 Uiso 1 calc GR .
H72B H 0.3921 0.1523 0.4525 0.056 Uiso 1 calc GR .
H72C H 0.3216 0.2076 0.4757 0.056 Uiso 1 calc GR .
C73 C 0.5531(3) -0.02253(15) 0.3908(2) 0.0218(8) Uani 1 d . .
C74 C 0.6203(3) -0.06838(17) 0.4176(2) 0.0252(8) Uani 1 d . .
C75 C 0.7148(3) -0.08732(18) 0.3733(3) 0.0375(11) Uani 1 d . .
H75 H 0.7648 -0.1168 0.3904 0.045 Uiso 1 calc R .
C76 C 0.7380(4) -0.0643(2) 0.3049(3) 0.0446(12) Uani 1 d . .
H76 H 0.8023 -0.0788 0.2752 0.054 Uiso 1 calc R .
C77 C 0.6694(4) -0.0208(2) 0.2794(3) 0.0442(12) Uani 1 d . .
H77 H 0.6868 -0.0054 0.2322 0.053 Uiso 1 calc R .
C78 C 0.5727(3) 0.00126(19) 0.3227(2) 0.0318(9) Uani 1 d . .
C79 C 0.4973(5) 0.0477(2) 0.2940(3) 0.0486(12) Uani 1 d . .
H79A H 0.5529 0.0773 0.2765 0.058 Uiso 1 calc R .
H79B H 0.4478 0.0629 0.3352 0.058 Uiso 1 calc R .
C80 C 0.4120(6) 0.0319(3) 0.2314(4) 0.093(2) Uani 1 d . U
H80A H 0.4605 0.0204 0.1884 0.139 Uiso 1 calc GR .
H80B H 0.3610 0.0636 0.2180 0.139 Uiso 1 calc GR .
H80C H 0.3593 0.0013 0.2473 0.139 Uiso 1 calc GR .
C81 C 0.5918(3) -0.09214(16) 0.4925(2) 0.0278(9) Uani 1 d . .
H81A H 0.5083 -0.1082 0.4908 0.033 Uiso 1 calc R .
H81B H 0.5906 -0.0616 0.5290 0.033 Uiso 1 calc R .
C82 C 0.6799(4) -0.1360(2) 0.5201(3) 0.0433(11) Uani 1 d . .
H82A H 0.6841 -0.1661 0.4839 0.065 Uiso 1 calc GR .
H82B H 0.6509 -0.1505 0.5677 0.065 Uiso 1 calc GR .
H82C H 0.7618 -0.1198 0.5266 0.065 Uiso 1 calc GR .
C83 C 0.8742(3) 0.20992(15) 0.4579(2) 0.0204(8) Uani 1 d . .
C84 C 0.9534(3) 0.24314(16) 0.4077(2) 0.0242(8) Uani 1 d . .
H84A H 0.9078 0.2528 0.3620 0.029 Uiso 1 calc R .
H84B H 1.0273 0.2218 0.3937 0.029 Uiso 1 calc R .
C85 C 0.9902(3) 0.29497(17) 0.4491(2) 0.0280(9) Uani 1 d . .
H85A H 0.9193 0.3205 0.4500 0.034 Uiso 1 calc R .
H85B H 1.0574 0.3134 0.4217 0.034 Uiso 1 calc R .
C86 C 1.0324(3) 0.28455(16) 0.5282(2) 0.0257(8) Uani 1 d . .
H86A H 1.0558 0.3202 0.5510 0.031 Uiso 1 calc R .
H86B H 1.1064 0.2608 0.5272 0.031 Uiso 1 calc R .
C87 C 0.9346(3) 0.25694(15) 0.5763(2) 0.0214(8) Uani 1 d . .
H87A H 0.9739 0.2390 0.6196 0.026 Uiso 1 calc R .
H87B H 0.8761 0.2850 0.5948 0.026 Uiso 1 calc R .
C88 C 0.8682(3) 0.21512(15) 0.5312(2) 0.0180(7) Uani 1 d . .
C89 C 0.7679(3) 0.15540(17) 0.3615(2) 0.0245(8) Uani 1 d . .
C90 C 0.6730(3) 0.18485(18) 0.3274(2) 0.0293(9) Uani 1 d . .
C91 C 0.6585(4) 0.1777(2) 0.2509(2) 0.0422(12) Uani 1 d . .
H91 H 0.5964 0.1978 0.2255 0.051 Uiso 1 calc R .
C92 C 0.7322(5) 0.1422(2) 0.2122(2) 0.0515(14) Uani 1 d . .
H92 H 0.7208 0.1380 0.1602 0.062 Uiso 1 calc R .
C93 C 0.8229(5) 0.1125(2) 0.2478(2) 0.0471(13) Uani 1 d . .
H93 H 0.8727 0.0878 0.2202 0.057 Uiso 1 calc R .
C94 C 0.8425(4) 0.11828(19) 0.3240(2) 0.0383(11) Uani 1 d . .
C95 C 0.9417(5) 0.0864(3) 0.3641(3) 0.0607(16) Uani 1 d . .
H95A H 0.9619 0.1069 0.4101 0.073 Uiso 1 calc R .
H95B H 0.9059 0.0506 0.3795 0.073 Uiso 1 calc R .
C96 C 1.0542(5) 0.0749(3) 0.3273(3) 0.082(2) Uani 1 d . .
H96A H 1.0387 0.0499 0.2856 0.123 Uiso 1 calc GR .
H96B H 1.1117 0.0576 0.3621 0.123 Uiso 1 calc GR .
H96C H 1.0896 0.1094 0.3087 0.123 Uiso 1 calc GR .
C97 C 0.5887(3) 0.22266(19) 0.3689(2) 0.0368(11) Uani 1 d . .
H97A H 0.5822 0.2094 0.4206 0.044 Uiso 1 calc R .
H97B H 0.5059 0.2203 0.3464 0.044 Uiso 1 calc R .
C98 C 0.6278(4) 0.2824(2) 0.3702(3) 0.0479(12) Uani 1 d . .
H98A H 0.6374 0.2958 0.3193 0.072 Uiso 1 calc GR .
H98B H 0.7062 0.2858 0.3967 0.072 Uiso 1 calc GR .
H98C H 0.5652 0.3044 0.3956 0.072 Uiso 1 calc GR .
C99 C 0.7506(3) 0.17004(15) 0.63268(19) 0.0170(7) Uani 1 d . .
C100 C 0.8316(3) 0.14299(15) 0.6805(2) 0.0186(8) Uani 1 d . .
C101 C 0.8002(3) 0.14025(16) 0.7551(2) 0.0216(8) Uani 1 d . .
H101 H 0.8534 0.1221 0.7891 0.026 Uiso 1 calc R .
C102 C 0.6923(3) 0.16376(16) 0.7802(2) 0.0243(8) Uani 1 d . .
H102 H 0.6721 0.1616 0.8313 0.029 Uiso 1 calc R .
C103 C 0.6139(3) 0.19020(16) 0.7321(2) 0.0221(8) Uani 1 d . .
H103 H 0.5407 0.2064 0.7505 0.027 Uiso 1 calc R .
C104 C 0.6403(3) 0.19358(14) 0.65645(19) 0.0189(7) Uani 1 d . .
C105 C 0.5531(3) 0.22216(16) 0.6051(2) 0.0243(8) Uani 1 d . .
H10A H 0.4701 0.2216 0.6274 0.029 Uiso 1 calc R .
H10B H 0.5489 0.2012 0.5581 0.029 Uiso 1 calc R .
C106 C 0.5874(4) 0.28132(18) 0.5880(3) 0.0407(11) Uani 1 d . .
H10C H 0.6629 0.2819 0.5586 0.061 Uiso 1 calc GR .
H10D H 0.6008 0.3015 0.6345 0.061 Uiso 1 calc GR .
H10E H 0.5209 0.2989 0.5599 0.061 Uiso 1 calc GR .
C107 C 0.9504(3) 0.11851(17) 0.6511(2) 0.0243(8) Uani 1 d . .
H10F H 0.9324 0.0998 0.6035 0.029 Uiso 1 calc R .
H10G H 1.0079 0.1491 0.6405 0.029 Uiso 1 calc R .
C108 C 1.0147(3) 0.07777(18) 0.7017(2) 0.0314(9) Uani 1 d . .
H10H H 1.0869 0.0627 0.6765 0.047 Uiso 1 calc GR .
H10I H 0.9582 0.0477 0.7141 0.047 Uiso 1 calc GR .
H10J H 1.0405 0.0966 0.7472 0.047 Uiso 1 calc GR .

loop_
_atom_site_aniso_label
_atom_site_aniso_U_11
_atom_site_aniso_U_22
_atom_site_aniso_U_33
_atom_site_aniso_U_23
_atom_site_aniso_U_13
_atom_site_aniso_U_12
Fe1 0.0187(2) 0.0220(3) 0.0211(3) -0.0043(2) 0.0019(2) 0.0010(2)
Fe2 0.0180(2) 0.0203(3) 0.0208(3) -0.0019(2) -0.0007(2) -0.0026(2)
Br1 0.0279(2) 0.0252(2) 0.0501(3) -0.0030(2) 0.01089(18) -0.00350(17)
Br2 0.02659(19) 0.0272(2) 0.0513(3) -0.0021(2) -0.01200(18) 0.00414(17)
N1 0.0180(14) 0.0223(16) 0.0231(17) -0.0024(14) 0.0000(12) 0.0016(12)
N2 0.0164(13) 0.0235(16) 0.0206(16) -0.0065(14) 0.0008(11) -0.0011(13)
N3 0.0246(16) 0.0252(17) 0.0147(15) -0.0006(14) 0.0008(12) -0.0018(13)
N4 0.0176(14) 0.0235(17) 0.0137(15) -0.0016(13) 0.0020(11) 0.0045(12)
N5 0.0174(14) 0.0131(15) 0.0225(16) 0.0000(13) -0.0015(12) -0.0004(11)
N6 0.0189(14) 0.0171(15) 0.0244(16) -0.0040(14) -0.0009(12) -0.0010(12)
N7 0.0177(14) 0.0233(16) 0.0142(15) 0.0007(13) -0.0016(11) -0.0009(12)
N8 0.0169(14) 0.0171(15) 0.0137(15) 0.0024(12) -0.0001(11) -0.0011(11)
C1 0.0208(17) 0.0195(18) 0.0187(19) -0.0044(15) 0.0036(14) -0.0014(14)
C2 0.0181(17) 0.024(2) 0.0161(18) -0.0027(16) 0.0003(14) -0.0032(14)
C3 0.0223(17) 0.0131(17) 0.0193(19) -0.0014(15) -0.0021(14) 0.0001(13)
C4 0.0163(16) 0.0193(18) 0.0169(18) -0.0011(15) -0.0014(13) 0.0023(14)
C5 0.0212(17) 0.027(2) 0.023(2) 0.0017(18) 0.0054(14) 0.0018(17)
C6 0.0229(18) 0.042(2) 0.034(2) -0.0032(19) -0.0028(16) 0.0053(17)
C7 0.038(2) 0.056(3) 0.070(3) -0.027(2) -0.015(2) 0.016(2)
C8 0.066(2) 0.085(3) 0.066(3) -0.020(2) -0.011(2) 0.029(2)
C9 0.0246(18) 0.034(2) 0.031(2) -0.0073(18) 0.0032(16) 0.0046(16)
C10 0.0156(16) 0.0169(18) 0.031(2) -0.0040(16) 0.0047(15) 0.0003(13)
C11 0.0174(17) 0.032(2) 0.022(2) -0.0075(17) -0.0021(14) 0.0054(15)
C12 0.023(2) 0.050(3) 0.029(2) -0.003(2) 0.0014(17) 0.0107(19)
C13 0.036(2) 0.064(3) 0.021(2) -0.004(2) -0.0014(18) 0.016(2)
C14 0.030(2) 0.073(4) 0.027(2) -0.021(2) -0.0067(19) 0.017(2)
C15 0.026(2) 0.043(3) 0.043(3) -0.019(2) -0.0091(19) 0.0094(19)
C16 0.0221(19) 0.037(2) 0.025(2) -0.0093(19) -0.0012(16) 0.0048(17)
C17 0.037(2) 0.031(2) 0.039(3) -0.010(2) 0.0021(19) -0.0108(19)
C18 0.028(2) 0.040(3) 0.063(3) -0.013(3) -0.005(2) -0.003(2)
C19 0.035(2) 0.049(3) 0.030(2) 0.009(2) 0.0052(18) 0.001(2)
C20 0.051(3) 0.043(3) 0.064(3) 0.007(3) 0.015(2) -0.002(3)
C21 0.0159(16) 0.031(2) 0.033(2) -0.0158(19) 0.0014(15) 0.0007(15)
C22 0.027(2) 0.049(3) 0.027(2) -0.015(2) -0.0026(17) 0.0088(19)
C23 0.040(2) 0.071(4) 0.035(3) -0.020(3) -0.009(2) 0.014(3)
C24 0.033(3) 0.061(4) 0.066(4) -0.040(3) -0.021(2) 0.010(2)
C25 0.026(2) 0.045(3) 0.070(4) -0.033(3) -0.003(2) -0.002(2)
C26 0.0206(19) 0.026(2) 0.054(3) -0.019(2) 0.0008(18) 0.0007(16)
C27 0.031(2) 0.016(2) 0.072(3) -0.012(2) 0.010(2) -0.0071(16)
C28 0.055(3) 0.033(3) 0.075(4) -0.018(3) 0.021(3) -0.021(2)
C29 0.049(3) 0.066(4) 0.037(3) 0.018(3) -0.004(2) -0.010(3)
C30 0.065(3) 0.092(4) 0.110(4) 0.050(4) 0.026(3) 0.023(3)
C31 0.0255(19) 0.021(2) 0.0185(19) -0.0012(16) 0.0001(15) 0.0007(15)
C32 0.038(2) 0.029(2) 0.021(2) 0.0038(18) -0.0057(17) 0.0026(18)
C33 0.056(3) 0.030(2) 0.034(3) 0.001(2) -0.008(2) 0.013(2)
C34 0.035(2) 0.019(2) 0.038(3) -0.0027(18) -0.0018(18) 0.0030(17)
C35 0.0302(19) 0.022(2) 0.0198(19) -0.0016(16) 0.0007(15) 0.0028(16)
C36 0.0203(17) 0.0192(19) 0.0183(19) -0.0012(15) -0.0013(14) 0.0001(14)
C37 0.032(2) 0.022(2) 0.0137(18) -0.0001(16) 0.0013(15) 0.0041(16)
C38 0.039(2) 0.030(2) 0.021(2) 0.0017(18) 0.0032(17) -0.0017(18)
C39 0.044(2) 0.040(3) 0.021(2) 0.005(2) 0.0096(19) -0.001(2)
C40 0.051(3) 0.045(3) 0.013(2) -0.0021(19) 0.0052(18) 0.005(2)
C41 0.041(2) 0.031(2) 0.026(2) -0.0046(19) -0.0083(18) 0.0053(19)
C42 0.035(2) 0.022(2) 0.020(2) 0.0011(17) -0.0034(16) 0.0012(17)
C43 0.041(2) 0.026(2) 0.029(2) -0.0010(18) -0.0054(18) -0.0102(18)
C44 0.055(3) 0.060(4) 0.107(5) 0.034(4) 0.031(3) 0.012(3)
C45 0.055(3) 0.038(3) 0.025(2) -0.005(2) 0.010(2) -0.016(2)
C46 0.043(3) 0.076(4) 0.057(3) -0.017(3) -0.001(2) -0.024(3)
C47 0.0203(17) 0.0192(18) 0.0141(17) -0.0029(15) 0.0022(13) 0.0072(14)
C48 0.0206(18) 0.0196(19) 0.023(2) -0.0028(16) -0.0024(15) 0.0023(14)
C49 0.0263(19) 0.0214(19) 0.027(2) -0.0052(17) -0.0068(16) 0.0042(15)
C50 0.038(2) 0.023(2) 0.017(2) 0.0004(17) -0.0049(16) 0.0071(17)
C51 0.031(2) 0.022(2) 0.021(2) 0.0010(16) 0.0016(16) 0.0035(16)
C52 0.0226(18) 0.0162(18) 0.0178(19) 0.0007(15) 0.0002(14) 0.0057(14)
C53 0.0203(18) 0.027(2) 0.023(2) -0.0013(17) -0.0021(15) 0.0028(15)
C54 0.031(2) 0.036(2) 0.036(2) 0.007(2) 0.0004(17) -0.0056(19)
C55 0.0220(18) 0.030(2) 0.026(2) -0.0034(18) 0.0026(15) -0.0013(16)
C56 0.033(2) 0.040(3) 0.040(3) 0.001(2) 0.0017(19) -0.0079(19)
C57 0.0206(16) 0.0174(17) 0.027(2) 0.0000(17) -0.0034(14) -0.0049(15)
C58 0.0205(18) 0.026(2) 0.040(2) -0.0023(19) 0.0062(16) -0.0028(15)
C59 0.035(2) 0.038(3) 0.109(5) -0.031(3) 0.027(3) -0.016(2)
C60 0.060(3) 0.062(4) 0.060(4) -0.018(3) 0.008(3) -0.041(3)
C61 0.0286(19) 0.0197(19) 0.041(2) -0.010(2) -0.0068(17) 0.0000(17)
C62 0.0221(18) 0.0189(19) 0.024(2) -0.0026(16) -0.0065(15) 0.0006(14)
C63 0.0132(15) 0.0175(18) 0.0225(19) -0.0029(15) 0.0043(13) -0.0010(13)
C64 0.0125(16) 0.0202(19) 0.027(2) -0.0026(16) 0.0038(14) -0.0026(14)
C65 0.0139(16) 0.0204(19) 0.031(2) -0.0044(16) 0.0038(15) 0.0006(14)
C66 0.0232(18) 0.028(2) 0.026(2) -0.0067(18) 0.0078(16) -0.0039(16)
C67 0.0253(19) 0.029(2) 0.019(2) 0.0009(17) 0.0006(15) -0.0040(16)
C68 0.0166(16) 0.0222(19) 0.027(2) 0.0004(18) 0.0006(14) -0.0010(15)
C69 0.034(2) 0.035(3) 0.025(2) 0.0061(18) -0.0048(17) 0.0133(18)
C70 0.053(3) 0.030(3) 0.058(3) 0.014(2) 0.010(2) 0.011(2)
C71 0.0217(17) 0.0171(18) 0.029(2) -0.0010(16) -0.0046(15) 0.0016(14)
C72 0.039(2) 0.044(3) 0.030(2) 0.011(2) -0.0046(19) 0.001(2)
C73 0.0240(18) 0.0191(19) 0.022(2) -0.0054(16) 0.0030(15) -0.0032(14)
C74 0.0199(16) 0.0247(19) 0.031(2) -0.0113(19) -0.0004(14) -0.0043(16)
C75 0.027(2) 0.033(2) 0.053(3) -0.018(2) 0.0031(19) -0.0001(17)
C76 0.041(2) 0.036(3) 0.057(3) -0.023(3) 0.024(2) -0.010(2)
C77 0.059(3) 0.038(3) 0.035(3) -0.014(2) 0.019(2) -0.022(2)
C78 0.040(2) 0.030(2) 0.026(2) -0.009(2) 0.0038(17) -0.006(2)
C79 0.069(3) 0.046(3) 0.032(3) 0.010(2) -0.001(2) -0.004(2)
C80 0.103(4) 0.076(4) 0.100(5) 0.021(4) -0.040(4) -0.003(4)
C81 0.0250(19) 0.0200(19) 0.038(2) -0.0016(18) -0.0037(17) 0.0034(15)
C82 0.032(2) 0.034(2) 0.064(3) 0.005(2) -0.008(2) 0.009(2)
C83 0.0194(17) 0.0195(19) 0.022(2) 0.0009(16) -0.0006(14) -0.0025(14)
C84 0.0247(19) 0.028(2) 0.020(2) 0.0053(17) 0.0034(15) -0.0006(16)
C85 0.029(2) 0.025(2) 0.030(2) 0.0052(18) -0.0002(17) -0.0074(16)
C86 0.0217(18) 0.024(2) 0.031(2) 0.0017(18) -0.0031(16) -0.0080(15)
C87 0.0233(18) 0.0195(19) 0.0214(19) 0.0014(16) -0.0017(15) -0.0048(15)
C88 0.0146(16) 0.0171(18) 0.022(2) 0.0011(15) 0.0005(14) -0.0019(13)
C89 0.0291(19) 0.029(2) 0.0157(19) 0.0024(17) 0.0009(15) -0.0055(16)
C90 0.030(2) 0.035(2) 0.023(2) 0.0063(19) -0.0049(17) -0.0071(18)
C91 0.045(3) 0.056(3) 0.025(2) 0.010(2) -0.010(2) -0.016(2)
C92 0.075(3) 0.063(4) 0.016(2) -0.004(2) -0.008(2) -0.021(3)
C93 0.078(4) 0.045(3) 0.019(2) -0.005(2) 0.012(2) 0.002(3)
C94 0.056(3) 0.037(3) 0.022(2) 0.001(2) 0.006(2) 0.003(2)
C95 0.077(4) 0.074(4) 0.031(3) 0.010(3) 0.018(2) 0.037(3)
C96 0.064(3) 0.137(6) 0.044(3) 0.034(4) 0.011(3) 0.010(4)
C97 0.024(2) 0.053(3) 0.033(2) 0.019(2) -0.0017(17) -0.0001(19)
C98 0.038(3) 0.051(3) 0.055(3) -0.002(3) -0.001(2) 0.006(2)
C99 0.0208(17) 0.0162(17) 0.0139(17) -0.0014(15) 0.0000(13) -0.0039(14)
C100 0.0196(17) 0.0162(18) 0.0199(19) -0.0011(16) 0.0004(14) -0.0040(14)
C101 0.0249(18) 0.023(2) 0.0173(19) 0.0019(16) -0.0030(15) -0.0028(15)
C102 0.030(2) 0.023(2) 0.019(2) -0.0013(17) 0.0061(16) -0.0041(16)
C103 0.0190(17) 0.026(2) 0.021(2) -0.0062(16) 0.0024(14) -0.0001(15)
C104 0.0209(17) 0.0143(17) 0.0215(19) 0.0017(15) 0.0012(14) -0.0068(14)
C105 0.0191(18) 0.029(2) 0.025(2) 0.0002(17) 0.0003(15) 0.0022(15)
C106 0.032(2) 0.036(3) 0.055(3) 0.013(2) -0.006(2) 0.0011(19)
C107 0.0222(18) 0.033(2) 0.0181(19) -0.0008(17) 0.0008(15) 0.0002(16)
C108 0.029(2) 0.030(2) 0.036(2) 0.007(2) 0.0073(17) 0.0032(17)

loop_
_atom_type_symbol
_atom_type_description
_atom_type_scat_dispersion_real
_atom_type_scat_dispersion_imag
_atom_type_scat_source
C C 0.0033 0.0016 'International Tables Vol C Tables 4.2.6.8 and 6.1.1.4'
H H 0.0000 0.0000 'International Tables Vol C Tables 4.2.6.8 and 6.1.1.4'
Br Br -0.2901 2.4595 'International Tables Vol C Tables 4.2.6.8 and 6.1.1.4'
Fe Fe 0.3463 0.8444 'International Tables Vol C Tables 4.2.6.8 and 6.1.1.4'
N N 0.0061 0.0033 'International Tables Vol C Tables 4.2.6.8 and 6.1.1.4'

loop_
_geom_angle_atom_site_label_1
_geom_angle_atom_site_label_2
_geom_angle_atom_site_label_3
_geom_angle
C1 Fe1 Br1 115.08(10)
C2 Fe1 Br1 113.82(9)
C2 Fe1 C1 131.10(14)
C3 Fe2 Br2 116.97(10)
C4 Fe2 Br2 107.42(9)
C4 Fe2 C3 135.53(14)
C1 N1 C5 111.9(3)
C1 N1 C11 125.6(3)
C5 N1 C11 122.5(3)
C1 N2 C10 111.7(3)
C1 N2 C21 124.6(3)
C10 N2 C21 123.3(3)
C2 N3 C31 111.6(3)
C2 N3 C37 126.9(3)
C31 N3 C37 121.0(3)
C2 N4 C36 112.5(3)
C2 N4 C47 124.7(3)
C36 N4 C47 122.7(3)
C3 N5 C57 111.9(3)
C3 N5 C63 125.3(3)
C57 N5 C63 122.7(3)
C3 N6 C62 112.6(3)
C3 N6 C73 122.3(3)
C62 N6 C73 124.5(3)
C4 N7 C83 111.3(3)
C4 N7 C89 127.0(3)
C83 N7 C89 121.3(3)
C4 N8 C88 111.9(3)
C4 N8 C99 125.0(3)
C88 N8 C99 123.0(3)
N1 C1 Fe1 131.7(3)
N1 C1 N2 102.5(3)
N2 C1 Fe1 124.9(2)
N3 C2 Fe1 131.7(3)
N4 C2 Fe1 123.4(3)
N4 C2 N3 102.2(3)
N5 C3 Fe2 133.0(3)
N6 C3 Fe2 123.6(2)
N6 C3 N5 102.3(3)
N7 C4 Fe2 128.1(3)
N7 C4 N8 102.6(3)
N8 C4 Fe2 125.9(2)
N1 C5 C6 127.2(3)
C10 C5 N1 106.8(3)
C10 C5 C6 125.9(3)
C5 C6 H6A 110.1
C5 C6 H6B 110.1
H6A C6 H6B 108.4
C7 C6 C5 108.2(3)
C7 C6 H6A 110.1
C7 C6 H6B 110.1
C6 C7 H7A 106.6
C6 C7 H7B 106.6
H7A C7 H7B 106.6
C8 C7 C6 122.8(4)
C8 C7 H7A 106.6
C8 C7 H7B 106.6
C7 C8 H8A 107.5
C7 C8 H8B 107.4
C7 C8 C9 119.5(5)
H8A C8 H8B 107.0
C9 C8 H8A 107.5
C9 C8 H8B 107.4
C8 C9 H9A 109.8
C8 C9 H9B 109.7
H9A C9 H9B 108.2
C10 C9 C8 109.6(4)
C10 C9 H9A 109.8
C10 C9 H9B 109.8
N2 C10 C9 126.6(3)
C5 C10 N2 107.0(3)
C5 C10 C9 126.4(3)
C12 C11 N1 119.3(4)
C16 C11 N1 117.2(3)
C16 C11 C12 123.5(4)
C11 C12 C19 122.8(4)
C13 C12 C11 116.6(4)
C13 C12 C19 120.6(4)
C12 C13 H13 119.1
C14 C13 C12 121.7(4)
C14 C13 H13 119.1
C13 C14 H14 119.8
C15 C14 C13 120.3(4)
C15 C14 H14 119.8
C14 C15 H15 119.5
C14 C15 C16 121.0(4)
C16 C15 H15 119.5
C11 C16 C17 118.3(4)
C15 C16 C11 116.8(4)
C15 C16 C17 124.9(4)
C16 C17 H17A 108.3
C16 C17 H17B 108.3
C16 C17 C18 116.0(4)
H17A C17 H17B 107.4
C18 C17 H17A 108.3
C18 C17 H17B 108.3
C17 C18 H18A 109.5
C17 C18 H18B 109.5
C17 C18 H18C 109.5
H18A C18 H18B 109.5
H18A C18 H18C 109.5
H18B C18 H18C 109.5
C12 C19 H19A 108.2
C12 C19 H19B 108.2
C12 C19 C20 116.3(3)
H19A C19 H19B 107.4
C20 C19 H19A 108.2
C20 C19 H19B 108.2
C19 C20 H20A 109.5
C19 C20 H20B 109.5
C19 C20 H20C 109.5
H20A C20 H20B 109.5
H20A C20 H20C 109.5
H20B C20 H20C 109.5
C22 C21 N2 119.5(3)
C22 C21 C26 123.4(4)
C26 C21 N2 117.0(4)
C21 C22 C23 117.0(4)
C21 C22 C29 123.1(4)
C23 C22 C29 119.9(4)
C22 C23 H23 119.9
C24 C23 C22 120.3(5)
C24 C23 H23 119.9
C23 C24 H24 119.1
C23 C24 C25 121.7(4)
C25 C24 H24 119.1
C24 C25 H25 120.2
C24 C25 C26 119.6(5)
C26 C25 H25 120.2
C21 C26 C27 119.7(4)
C25 C26 C21 118.0(5)
C25 C26 C27 122.3(4)
C26 C27 H27A 108.1
C26 C27 H27B 108.1
C26 C27 C28 116.7(4)
H27A C27 H27B 107.3
C28 C27 H27A 108.1
C28 C27 H27B 108.1
C27 C28 H28A 109.5
C27 C28 H28B 109.5
C27 C28 H28C 109.5
H28A C28 H28B 109.5
H28A C28 H28C 109.5
H28B C28 H28C 109.5
C22 C29 H29A 108.7
C22 C29 H29B 108.7
H29A C29 H29B 107.6
C30 C29 C22 114.1(5)
C30 C29 H29A 108.7
C30 C29 H29B 108.7
C29 C30 H30A 109.5
C29 C30 H30B 109.5
C29 C30 H30C 109.5
H30A C30 H30B 109.5
H30A C30 H30C 109.5
H30B C30 H30C 109.5
N3 C31 C32 127.8(3)
C36 C31 N3 107.2(3)
C36 C31 C32 125.0(3)
C31 C32 H32A 110.1
C31 C32 H32B 110.1
C31 C32 C33 107.9(3)
H32A C32 H32B 108.4
C33 C32 H32A 110.1
C33 C32 H32B 110.1
C32 C33 H33A 108.7
C32 C33 H33B 108.7
H33A C33 H33B 107.6
C34 C33 C32 114.0(4)
C34 C33 H33A 108.7
C34 C33 H33B 108.7
C33 C34 H34A 108.6
C33 C34 H34B 108.6
C33 C34 C35 114.9(3)
H34A C34 H34B 107.5
C35 C34 H34A 108.6
C35 C34 H34B 108.6
C34 C35 H35A 109.9
C34 C35 H35B 109.9
H35A C35 H35B 108.3
C36 C35 C34 108.9(3)
C36 C35 H35A 109.9
C36 C35 H35B 109.9
N4 C36 C35 127.1(3)
C31 C36 N4 106.5(3)
C31 C36 C35 126.3(3)
C38 C37 N3 117.3(3)
C42 C37 N3 120.2(3)
C42 C37 C38 122.2(3)
C37 C38 C45 122.7(4)
C39 C38 C37 117.5(4)
C39 C38 C45 119.8(4)
C38 C39 H39 119.3
C40 C39 C38 121.4(4)
C40 C39 H39 119.3
C39 C40 H40 119.9
C39 C40 C41 120.1(4)
C41 C40 H40 119.9
C40 C41 H41 119.5
C40 C41 C42 120.9(4)
C42 C41 H41 119.5
C37 C42 C41 117.7(4)
C37 C42 C43 122.7(3)
C41 C42 C43 119.5(4)
C42 C43 H43A 109.2
C42 C43 H43B 109.2
C42 C43 C44 112.2(4)
H43A C43 H43B 107.9
C44 C43 H43A 109.2
C44 C43 H43B 109.2
C43 C44 H44A 109.5
C43 C44 H44B 109.5
C43 C44 H44C 109.5
H44A C44 H44B 109.5
H44A C44 H44C 109.5
H44B C44 H44C 109.5
C38 C45 H45A 109.3
C38 C45 H45B 109.3
C38 C45 C46 111.5(4)
H45A C45 H45B 108.0
C46 C45 H45A 109.3
C46 C45 H45B 109.3
C45 C46 H46A 109.5
C45 C46 H46B 109.5
C45 C46 H46C 109.5
H46A C46 H46B 109.5
H46A C46 H46C 109.5
H46B C46 H46C 109.5
C48 C47 N4 118.4(3)
C48 C47 C52 123.2(3)
C52 C47 N4 118.4(3)
C47 C48 C55 122.5(3)
C49 C48 C47 117.6(3)
C49 C48 C55 119.9(3)
C48 C49 H49 119.5
C48 C49 C50 121.0(3)
C50 C49 H49 119.5
C49 C50 H50 120.0
C51 C50 C49 120.0(3)
C51 C50 H50 120.0
C50 C51 H51 119.4
C50 C51 C52 121.2(3)
C52 C51 H51 119.4
C47 C52 C51 117.0(3)
C47 C52 C53 121.1(3)
C51 C52 C53 121.9(3)
C52 C53 H53A 108.7
C52 C53 H53B 108.7
C52 C53 C54 114.2(3)
H53A C53 H53B 107.6
C54 C53 H53A 108.7
C54 C53 H53B 108.7
C53 C54 H54A 109.5
C53 C54 H54B 109.5
C53 C54 H54C 109.5
H54A C54 H54B 109.5
H54A C54 H54C 109.5
H54B C54 H54C 109.5
C48 C55 H55A 108.4
C48 C55 H55B 108.4
C48 C55 C56 115.7(3)
H55A C55 H55B 107.4
C56 C55 H55A 108.4
C56 C55 H55B 108.4
C55 C56 H56A 109.5
C55 C56 H56B 109.5
C55 C56 H56C 109.5
H56A C56 H56B 109.5
H56A C56 H56C 109.5
H56B C56 H56C 109.5
N5 C57 C58 127.6(3)
C62 C57 N5 106.7(3)
C62 C57 C58 125.5(3)
C57 C58 H58A 110.1
C57 C58 H58B 110.1
H58A C58 H58B 108.4
C59 C58 C57 107.9(3)
C59 C58 H58A 110.1
C59 C58 H58B 110.1
C58 C59 H59A 108.0
C58 C59 H59B 108.0
H59A C59 H59B 107.2
C60 C59 C58 117.4(4)
C60 C59 H59A 108.0
C60 C59 H59B 107.9
C59 C60 H60A 107.7
C59 C60 H60B 107.7
C59 C60 C61 118.3(4)
H60A C60 H60B 107.1
C61 C60 H60A 107.7
C61 C60 H60B 107.7
C60 C61 H61A 110.2
C60 C61 H61B 110.2
H61A C61 H61B 108.5
C62 C61 C60 107.4(3)
C62 C61 H61A 110.2
C62 C61 H61B 110.2
N6 C62 C61 127.6(3)
C57 C62 N6 106.5(3)
C57 C62 C61 125.9(3)
C64 C63 N5 118.4(3)
C64 C63 C68 122.1(3)
C68 C63 N5 119.5(3)
C63 C64 C71 121.5(3)
C65 C64 C63 117.7(3)
C65 C64 C71 120.8(3)
C64 C65 H65 119.7
C66 C65 C64 120.7(3)
C66 C65 H65 119.7
C65 C66 H66 119.9
C67 C66 C65 120.3(4)
C67 C66 H66 119.9
C66 C67 H67 119.2
C66 C67 C68 121.7(4)
C68 C67 H67 119.2
C63 C68 C69 122.6(3)
C67 C68 C63 117.5(3)
C67 C68 C69 119.9(3)
C68 C69 H69A 108.6
C68 C69 H69B 108.6
H69A C69 H69B 107.6
C70 C69 C68 114.6(3)
C70 C69 H69A 108.6
C70 C69 H69B 108.6
C69 C70 H70A 109.5
C69 C70 H70B 109.5
C69 C70 H70C 109.5
H70A C70 H70B 109.5
H70A C70 H70C 109.5
H70B C70 H70C 109.5
C64 C71 H71A 109.1
C64 C71 H71B 109.1
C64 C71 C72 112.5(3)
H71A C71 H71B 107.8
C72 C71 H71A 109.1
C72 C71 H71B 109.1
C71 C72 H72A 109.5
C71 C72 H72B 109.5
C71 C72 H72C 109.5
H72A C72 H72B 109.5
H72A C72 H72C 109.5
H72B C72 H72C 109.5
C74 C73 N6 116.9(3)
C78 C73 N6 119.5(3)
C78 C73 C74 123.6(3)
C73 C74 C81 120.1(3)
C75 C74 C73 116.6(4)
C75 C74 C81 123.2(4)
C74 C75 H75 119.3
C76 C75 C74 121.5(4)
C76 C75 H75 119.3
C75 C76 H76 119.7
C77 C76 C75 120.7(4)
C77 C76 H76 119.7
C76 C77 H77 119.7
C76 C77 C78 120.7(4)
C78 C77 H77 119.7
C73 C78 C77 116.8(4)
C73 C78 C79 122.9(4)
C77 C78 C79 120.3(4)
C78 C79 H79A 108.7
C78 C79 H79B 108.7
C78 C79 C80 114.0(5)
H79A C79 H79B 107.6
C80 C79 H79A 108.7
C80 C79 H79B 108.7
C79 C80 H80A 109.5
C79 C80 H80B 109.5
C79 C80 H80C 109.5
H80A C80 H80B 109.5
H80A C80 H80C 109.5
H80B C80 H80C 109.5
C74 C81 H81A 108.4
C74 C81 H81B 108.4
C74 C81 C82 115.7(3)
H81A C81 H81B 107.4
C82 C81 H81A 108.4
C82 C81 H81B 108.4
C81 C82 H82A 109.5
C81 C82 H82B 109.5
C81 C82 H82C 109.5
H82A C82 H82B 109.5
H82A C82 H82C 109.5
H82B C82 H82C 109.5
N7 C83 C84 127.1(3)
C88 C83 N7 107.3(3)
C88 C83 C84 125.7(3)
C83 C84 H84A 110.2
C83 C84 H84B 110.2
C83 C84 C85 107.6(3)
H84A C84 H84B 108.5
C85 C84 H84A 110.2
C85 C84 H84B 110.2
C84 C85 H85A 108.8
C84 C85 H85B 108.8
C84 C85 C86 113.8(3)
H85A C85 H85B 107.7
C86 C85 H85A 108.8
C86 C85 H85B 108.8
C85 C86 H86A 108.9
C85 C86 H86B 108.9
C85 C86 C87 113.4(3)
H86A C86 H86B 107.7
C87 C86 H86A 108.9
C87 C86 H86B 108.9
C86 C87 H87A 109.9
C86 C87 H87B 109.9
H87A C87 H87B 108.3
C88 C87 C86 109.0(3)
C88 C87 H87A 109.9
C88 C87 H87B 109.9
N8 C88 C87 127.4(3)
C83 C88 N8 106.8(3)
C83 C88 C87 125.7(3)
C90 C89 N7 117.5(3)
C94 C89 N7 119.0(3)
C94 C89 C90 123.4(4)
C89 C90 C91 116.9(4)
C89 C90 C97 123.1(4)
C91 C90 C97 120.1(4)
C90 C91 H91 119.4
C92 C91 C90 121.1(4)
C92 C91 H91 119.4
C91 C92 H92 119.7
C91 C92 C93 120.6(4)
C93 C92 H92 119.7
C92 C93 H93 119.6
C92 C93 C94 120.9(4)
C94 C93 H93 119.6
C89 C94 C93 117.1(4)
C89 C94 C95 121.1(4)
C93 C94 C95 121.8(4)
C94 C95 H95A 107.5
C94 C95 H95B 107.5
H95A C95 H95B 107.0
C96 C95 C94 119.4(4)
C96 C95 H95A 107.5
C96 C95 H95B 107.5
C95 C96 H96A 109.5
C95 C96 H96B 109.5
C95 C96 H96C 109.5
H96A C96 H96B 109.5
H96A C96 H96C 109.5
H96B C96 H96C 109.5
C90 C97 H97A 108.5
C90 C97 H97B 108.5
C90 C97 C98 114.9(3)
H97A C97 H97B 107.5
C98 C97 H97A 108.5
C98 C97 H97B 108.5
C97 C98 H98A 109.5
C97 C98 H98B 109.5
C97 C98 H98C 109.5
H98A C98 H98B 109.5
H98A C98 H98C 109.5
H98B C98 H98C 109.5
C100 C99 N8 119.0(3)
C100 C99 C104 123.0(3)
C104 C99 N8 118.0(3)
C99 C100 C107 120.4(3)
C101 C100 C99 117.7(3)
C101 C100 C107 122.0(3)
C100 C101 H101 119.7
C102 C101 C100 120.5(3)
C102 C101 H101 119.7
C101 C102 H102 119.6
C103 C102 C101 120.8(3)
C103 C102 H102 119.6
C102 C103 H103 119.5
C102 C103 C104 121.0(3)
C104 C103 H103 119.5
C99 C104 C105 122.9(3)
C103 C104 C99 117.0(3)
C103 C104 C105 120.0(3)
C104 C105 H10A 108.7
C104 C105 H10B 108.7
C104 C105 C106 114.1(3)
H10A C105 H10B 107.6
C106 C105 H10A 108.7
C106 C105 H10B 108.7
C105 C106 H10C 109.5
C105 C106 H10D 109.5
C105 C106 H10E 109.5
H10C C106 H10D 109.5
H10C C106 H10E 109.5
H10D C106 H10E 109.5
C100 C107 H10F 108.3
C100 C107 H10G 108.3
H10F C107 H10G 107.4
C108 C107 C100 115.9(3)
C108 C107 H10F 108.3
C108 C107 H10G 108.3
C107 C108 H10H 109.5
C107 C108 H10I 109.5
C107 C108 H10J 109.5
H10H C108 H10I 109.5
H10H C108 H10J 109.5
H10I C108 H10J 109.5

loop_
_geom_bond_atom_site_label_1
_geom_bond_atom_site_label_2
_geom_bond_distance
Fe1 Br1 2.4011(6)
Fe1 C1 2.032(3)
Fe1 C2 2.021(4)
Fe2 Br2 2.4032(6)
Fe2 C3 2.033(3)
Fe2 C4 2.007(4)
N1 C1 1.367(4)
N1 C5 1.395(4)
N1 C11 1.432(5)
N2 C1 1.371(4)
N2 C10 1.395(4)
N2 C21 1.435(4)
N3 C2 1.379(5)
N3 C31 1.396(5)
N3 C37 1.441(4)
N4 C2 1.372(4)
N4 C36 1.392(5)
N4 C47 1.445(4)
N5 C3 1.376(4)
N5 C57 1.397(4)
N5 C63 1.435(4)
N6 C3 1.364(4)
N6 C62 1.395(4)
N6 C73 1.441(4)
N7 C4 1.378(4)
N7 C83 1.403(5)
N7 C89 1.430(5)
N8 C4 1.378(4)
N8 C88 1.396(4)
N8 C99 1.436(4)
C5 C6 1.504(5)
C5 C10 1.324(5)
C6 H6A 0.9900
C6 H6B 0.9900
C6 C7 1.496(5)
C7 H7A 0.9900
C7 H7B 0.9900
C7 C8 1.444(6)
C8 H8A 0.9900
C8 H8B 0.9900
C8 C9 1.487(5)
C9 H9A 0.9900
C9 H9B 0.9900
C9 C10 1.481(5)
C11 C12 1.403(6)
C11 C16 1.396(6)
C12 C13 1.378(6)
C12 C19 1.494(6)
C13 H13 0.9500
C13 C14 1.379(7)
C14 H14 0.9500
C14 C15 1.377(6)
C15 H15 0.9500
C15 C16 1.394(6)
C16 C17 1.504(6)
C17 H17A 0.9900
C17 H17B 0.9900
C17 C18 1.522(6)
C18 H18A 0.9800
C18 H18B 0.9800
C18 H18C 0.9800
C19 H19A 0.9900
C19 H19B 0.9900
C19 C20 1.522(7)
C20 H20A 0.9800
C20 H20B 0.9800
C20 H20C 0.9800
C21 C22 1.381(6)
C21 C26 1.388(5)
C22 C23 1.402(6)
C22 C29 1.502(7)
C23 H23 0.9500
C23 C24 1.368(7)
C24 H24 0.9500
C24 C25 1.381(7)
C25 H25 0.9500
C25 C26 1.385(6)
C26 C27 1.500(6)
C27 H27A 0.9900
C27 H27B 0.9900
C27 C28 1.532(6)
C28 H28A 0.9800
C28 H28B 0.9800
C28 H28C 0.9800
C29 H29A 0.9900
C29 H29B 0.9900
C29 C30 1.481(7)
C30 H30A 0.9800
C30 H30B 0.9800
C30 H30C 0.9800
C31 C32 1.493(5)
C31 C36 1.333(5)
C32 H32A 0.9900
C32 H32B 0.9900
C32 C33 1.518(6)
C33 H33A 0.9900
C33 H33B 0.9900
C33 C34 1.487(6)
C34 H34A 0.9900
C34 H34B 0.9900
C34 C35 1.545(5)
C35 H35A 0.9900
C35 H35B 0.9900
C35 C36 1.475(5)
C37 C38 1.400(5)
C37 C42 1.388(5)
C38 C39 1.391(6)
C38 C45 1.510(6)
C39 H39 0.9500
C39 C40 1.365(6)
C40 H40 0.9500
C40 C41 1.381(6)
C41 H41 0.9500
C41 C42 1.394(5)
C42 C43 1.498(5)
C43 H43A 0.9900
C43 H43B 0.9900
C43 C44 1.516(6)
C44 H44A 0.9800
C44 H44B 0.9800
C44 H44C 0.9800
C45 H45A 0.9900
C45 H45B 0.9900
C45 C46 1.525(7)
C46 H46A 0.9800
C46 H46B 0.9800
C46 H46C 0.9800
C47 C48 1.391(5)
C47 C52 1.394(5)
C48 C49 1.382(5)
C48 C55 1.509(5)
C49 H49 0.9500
C49 C50 1.387(5)
C50 H50 0.9500
C50 C51 1.379(5)
C51 H51 0.9500
C51 C52 1.395(5)
C52 C53 1.512(5)
C53 H53A 0.9900
C53 H53B 0.9900
C53 C54 1.528(5)
C54 H54A 0.9800
C54 H54B 0.9800
C54 H54C 0.9800
C55 H55A 0.9900
C55 H55B 0.9900
C55 C56 1.523(6)
C56 H56A 0.9800
C56 H56B 0.9800
C56 H56C 0.9800
C57 C58 1.496(5)
C57 C62 1.337(5)
C58 H58A 0.9900
C58 H58B 0.9900
C58 C59 1.496(6)
C59 H59A 0.9900
C59 H59B 0.9900
C59 C60 1.422(7)
C60 H60A 0.9900
C60 H60B 0.9900
C60 C61 1.544(5)
C61 H61A 0.9900
C61 H61B 0.9900
C61 C62 1.489(5)
C63 C64 1.400(5)
C63 C68 1.401(5)
C64 C65 1.391(5)
C64 C71 1.501(5)
C65 H65 0.9500
C65 C66 1.386(5)
C66 H66 0.9500
C66 C67 1.365(5)
C67 H67 0.9500
C67 C68 1.383(5)
C68 C69 1.516(5)
C69 H69A 0.9900
C69 H69B 0.9900
C69 C70 1.506(6)
C70 H70A 0.9800
C70 H70B 0.9800
C70 H70C 0.9800
C71 H71A 0.9900
C71 H71B 0.9900
C71 C72 1.514(5)
C72 H72A 0.9800
C72 H72B 0.9800
C72 H72C 0.9800
C73 C74 1.414(5)
C73 C78 1.374(5)
C74 C75 1.383(5)
C74 C81 1.501(5)
C75 H75 0.9500
C75 C76 1.377(6)
C76 H76 0.9500
C76 C77 1.371(7)
C77 H77 0.9500
C77 C78 1.418(6)
C78 C79 1.485(6)
C79 H79A 0.9900
C79 H79B 0.9900
C79 C80 1.509(7)
C80 H80A 0.9800
C80 H80B 0.9800
C80 H80C 0.9800
C81 H81A 0.9900
C81 H81B 0.9900
C81 C82 1.515(5)
C82 H82A 0.9800
C82 H82B 0.9800
C82 H82C 0.9800
C83 C84 1.488(5)
C83 C88 1.331(5)
C84 H84A 0.9900
C84 H84B 0.9900
C84 C85 1.514(5)
C85 H85A 0.9900
C85 H85B 0.9900
C85 C86 1.518(5)
C86 H86A 0.9900
C86 H86B 0.9900
C86 C87 1.529(5)
C87 H87A 0.9900
C87 H87B 0.9900
C87 C88 1.486(5)
C89 C90 1.397(5)
C89 C94 1.389(6)
C90 C91 1.399(6)
C90 C97 1.498(6)
C91 H91 0.9500
C91 C92 1.370(7)
C92 H92 0.9500
C92 C93 1.380(7)
C93 H93 0.9500
C93 C94 1.398(6)
C94 C95 1.511(7)
C95 H95A 0.9900
C95 H95B 0.9900
C95 C96 1.422(6)
C96 H96A 0.9800
C96 H96B 0.9800
C96 H96C 0.9800
C97 H97A 0.9900
C97 H97B 0.9900
C97 C98 1.509(6)
C98 H98A 0.9800
C98 H98B 0.9800
C98 H98C 0.9800
C99 C100 1.395(5)
C99 C104 1.398(5)
C100 C101 1.392(5)
C100 C107 1.520(5)
C101 H101 0.9500
C101 C102 1.383(5)
C102 H102 0.9500
C102 C103 1.375(5)
C103 H103 0.9500
C103 C104 1.397(5)
C104 C105 1.494(5)
C105 H10A 0.9900
C105 H10B 0.9900
C105 C106 1.514(6)
C106 H10C 0.9800
C106 H10D 0.9800
C106 H10E 0.9800
C107 H10F 0.9900
C107 H10G 0.9900
C107 C108 1.514(5)
C108 H10H 0.9800
C108 H10I 0.9800
C108 H10J 0.9800

loop_
_geom_torsion_atom_site_label_1
_geom_torsion_atom_site_label_2
_geom_torsion_atom_site_label_3
_geom_torsion_atom_site_label_4
_geom_torsion
Br1 Fe1 C1 N1 92.4(3)
Br1 Fe1 C1 N2 -75.1(3)
Br1 Fe1 C2 N3 92.7(3)
Br1 Fe1 C2 N4 -65.2(3)
Br2 Fe2 C3 N5 107.0(3)
Br2 Fe2 C3 N6 -58.3(3)
Br2 Fe2 C4 N7 87.3(3)
Br2 Fe2 C4 N8 -68.1(3)
N1 C5 C6 C7 -179.4(4)
N1 C5 C10 N2 -2.1(4)
N1 C5 C10 C9 175.6(3)
N1 C11 C12 C13 -175.5(3)
N1 C11 C12 C19 5.0(5)
N1 C11 C16 C15 175.4(3)
N1 C11 C16 C17 -4.2(5)
N2 C21 C22 C23 -176.7(3)
N2 C21 C22 C29 2.7(6)
N2 C21 C26 C25 179.1(3)
N2 C21 C26 C27 2.1(5)
N3 C31 C32 C33 158.9(4)
N3 C31 C36 N4 -0.1(4)
N3 C31 C36 C35 -177.2(3)
N3 C37 C38 C39 171.9(4)
N3 C37 C38 C45 -9.7(6)
N3 C37 C42 C41 -172.8(3)
N3 C37 C42 C43 5.2(6)
N4 C47 C48 C49 -177.6(3)
N4 C47 C48 C55 3.0(5)
N4 C47 C52 C51 177.1(3)
N4 C47 C52 C53 -3.6(5)
N5 C57 C58 C59 -162.0(4)
N5 C57 C62 N6 -0.2(4)
N5 C57 C62 C61 178.3(4)
N5 C63 C64 C65 179.3(3)
N5 C63 C64 C71 -3.0(5)
N5 C63 C68 C67 -177.6(3)
N5 C63 C68 C69 1.4(5)
N6 C73 C74 C75 -175.8(3)
N6 C73 C74 C81 1.0(5)
N6 C73 C78 C77 177.0(3)
N6 C73 C78 C79 -3.5(6)
N7 C83 C84 C85 161.5(3)
N7 C83 C88 N8 -0.5(4)
N7 C83 C88 C87 -177.3(3)
N7 C89 C90 C91 172.5(3)
N7 C89 C90 C97 -7.5(6)
N7 C89 C94 C93 -173.0(4)
N7 C89 C94 C95 6.0(6)
N8 C99 C100 C101 176.7(3)
N8 C99 C100 C107 -2.3(5)
N8 C99 C104 C103 -176.1(3)
N8 C99 C104 C105 3.0(5)
C1 Fe1 C2 N3 -86.9(3)
C1 Fe1 C2 N4 115.2(3)
C1 N1 C5 C6 180.0(4)
C1 N1 C5 C10 2.2(4)
C1 N1 C11 C12 -85.4(5)
C1 N1 C11 C16 97.2(4)
C1 N2 C10 C5 1.4(4)
C1 N2 C10 C9 -176.3(4)
C1 N2 C21 C22 -95.9(4)
C1 N2 C21 C26 85.9(5)
C2 Fe1 C1 N1 -88.0(4)
C2 Fe1 C1 N2 104.5(3)
C2 N3 C31 C32 -178.3(3)
C2 N3 C31 C36 -0.1(4)
C2 N3 C37 C38 101.0(4)
C2 N3 C37 C42 -84.6(5)
C2 N4 C36 C31 0.3(4)
C2 N4 C36 C35 177.3(3)
C2 N4 C47 C48 -81.7(4)
C2 N4 C47 C52 101.6(4)
C3 Fe2 C4 N7 -89.1(3)
C3 Fe2 C4 N8 115.4(3)
C3 N5 C57 C58 175.1(4)
C3 N5 C57 C62 -0.5(4)
C3 N5 C63 C64 105.5(4)
C3 N5 C63 C68 -76.3(4)
C3 N6 C62 C57 0.8(4)
C3 N6 C62 C61 -177.7(4)
C3 N6 C73 C74 88.9(4)
C3 N6 C73 C78 -90.7(4)
C4 Fe2 C3 N5 -76.8(4)
C4 Fe2 C3 N6 117.9(3)
C4 N7 C83 C84 179.1(3)
C4 N7 C83 C88 -0.2(4)
C4 N7 C89 C90 84.9(5)
C4 N7 C89 C94 -99.2(4)
C4 N8 C88 C83 1.1(4)
C4 N8 C88 C87 177.8(3)
C4 N8 C99 C100 103.1(4)
C4 N8 C99 C104 -79.3(4)
C5 N1 C1 Fe1 -170.8(3)
C5 N1 C1 N2 -1.2(4)
C5 N1 C11 C12 95.2(4)
C5 N1 C11 C16 -82.2(4)
C5 C6 C7 C8 20.3(7)
C6 C5 C10 N2 -179.9(4)
C6 C5 C10 C9 -2.2(6)
C6 C7 C8 C9 -35.4(9)
C7 C8 C9 C10 27.2(7)
C8 C9 C10 N2 167.3(4)
C8 C9 C10 C5 -10.0(6)
C10 N2 C1 Fe1 170.4(3)
C10 N2 C1 N1 -0.1(4)
C10 N2 C21 C22 92.0(5)
C10 N2 C21 C26 -86.2(4)
C10 C5 C6 C7 -2.0(6)
C11 N1 C1 Fe1 9.7(6)
C11 N1 C1 N2 179.3(3)
C11 N1 C5 C6 -0.5(6)
C11 N1 C5 C10 -178.3(3)
C11 C12 C13 C14 -0.1(6)
C11 C12 C19 C20 -75.1(5)
C11 C16 C17 C18 -174.8(4)
C12 C11 C16 C15 -1.8(5)
C12 C11 C16 C17 178.5(3)
C12 C13 C14 C15 -1.3(6)
C13 C12 C19 C20 105.5(5)
C13 C14 C15 C16 1.1(6)
C14 C15 C16 C11 0.4(5)
C14 C15 C16 C17 -180.0(4)
C15 C16 C17 C18 5.6(6)
C16 C11 C12 C13 1.7(5)
C16 C11 C12 C19 -177.8(4)
C19 C12 C13 C14 179.4(4)
C21 N2 C1 Fe1 -2.5(5)
C21 N2 C1 N1 -172.9(3)
C21 N2 C10 C5 174.4(4)
C21 N2 C10 C9 -3.3(6)
C21 C22 C23 C24 -2.3(6)
C21 C22 C29 C30 -101.6(5)
C21 C26 C27 C28 -167.7(4)
C22 C21 C26 C25 1.0(6)
C22 C21 C26 C27 -176.1(4)
C22 C23 C24 C25 0.9(7)
C23 C22 C29 C30 77.9(6)
C23 C24 C25 C26 1.5(7)
C24 C25 C26 C21 -2.4(6)
C24 C25 C26 C27 174.6(4)
C25 C26 C27 C28 15.4(6)
C26 C21 C22 C23 1.3(6)
C26 C21 C22 C29 -179.2(4)
C29 C22 C23 C24 178.3(4)
C31 N3 C2 Fe1 -161.0(3)
C31 N3 C2 N4 0.3(4)
C31 N3 C37 C38 -70.2(4)
C31 N3 C37 C42 104.2(4)
C31 C32 C33 C34 45.6(5)
C32 C31 C36 N4 178.1(3)
C32 C31 C36 C35 1.0(6)
C32 C33 C34 C35 -57.4(5)
C33 C34 C35 C36 35.4(5)
C34 C35 C36 N4 175.2(3)
C34 C35 C36 C31 -8.3(5)
C36 N4 C2 Fe1 162.9(2)
C36 N4 C2 N3 -0.3(4)
C36 N4 C47 C48 96.4(4)
C36 N4 C47 C52 -80.3(4)
C36 C31 C32 C33 -19.0(5)
C37 N3 C2 Fe1 27.1(5)
C37 N3 C2 N4 -171.6(3)
C37 N3 C31 C32 -5.8(6)
C37 N3 C31 C36 172.3(3)
C37 C38 C39 C40 1.3(6)
C37 C38 C45 C46 -87.1(5)
C37 C42 C43 C44 -93.2(5)
C38 C37 C42 C41 1.3(6)
C38 C37 C42 C43 179.3(4)
C38 C39 C40 C41 0.9(7)
C39 C38 C45 C46 91.3(5)
C39 C40 C41 C42 -2.0(6)
C40 C41 C42 C37 0.9(6)
C40 C41 C42 C43 -177.1(4)
C41 C42 C43 C44 84.7(5)
C42 C37 C38 C39 -2.4(6)
C42 C37 C38 C45 176.1(4)
C45 C38 C39 C40 -177.2(4)
C47 N4 C2 Fe1 -18.8(5)
C47 N4 C2 N3 177.9(3)
C47 N4 C36 C31 -178.0(3)
C47 N4 C36 C35 -1.0(5)
C47 C48 C49 C50 0.3(5)
C47 C48 C55 C56 -76.7(5)
C47 C52 C53 C54 -155.5(3)
C48 C47 C52 C51 0.6(5)
C48 C47 C52 C53 179.9(3)
C48 C49 C50 C51 1.0(6)
C49 C48 C55 C56 103.9(4)
C49 C50 C51 C52 -1.5(6)
C50 C51 C52 C47 0.7(5)
C50 C51 C52 C53 -178.6(3)
C51 C52 C53 C54 23.8(5)
C52 C47 C48 C49 -1.0(5)
C52 C47 C48 C55 179.5(3)
C55 C48 C49 C50 179.7(3)
C57 N5 C3 Fe2 -166.6(3)
C57 N5 C3 N6 0.9(4)
C57 N5 C63 C64 -74.7(4)
C57 N5 C63 C68 103.5(4)
C57 C58 C59 C60 -39.1(6)
C58 C57 C62 N6 -175.9(4)
C58 C57 C62 C61 2.6(6)
C58 C59 C60 C61 52.4(8)
C59 C60 C61 C62 -32.0(7)
C60 C61 C62 N6 -176.3(4)
C60 C61 C62 C57 5.6(6)
C62 N6 C3 Fe2 168.0(2)
C62 N6 C3 N5 -1.1(4)
C62 N6 C73 C74 -80.9(4)
C62 N6 C73 C78 99.4(4)
C62 C57 C58 C59 12.9(6)
C63 N5 C3 Fe2 13.3(5)
C63 N5 C3 N6 -179.2(3)
C63 N5 C57 C58 -4.8(6)
C63 N5 C57 C62 179.6(3)
C63 C64 C65 C66 -1.7(5)
C63 C64 C71 C72 -85.6(4)
C63 C68 C69 C70 -74.9(5)
C64 C63 C68 C67 0.5(5)
C64 C63 C68 C69 179.5(3)
C64 C65 C66 C67 0.5(5)
C65 C64 C71 C72 92.0(4)
C65 C66 C67 C68 1.3(5)
C66 C67 C68 C63 -1.8(5)
C66 C67 C68 C69 179.2(3)
C67 C68 C69 C70 104.1(4)
C68 C63 C64 C65 1.2(5)
C68 C63 C64 C71 178.9(3)
C71 C64 C65 C66 -179.4(3)
C73 N6 C3 Fe2 -3.0(5)
C73 N6 C3 N5 -172.0(3)
C73 N6 C62 C57 171.5(3)
C73 N6 C62 C61 -6.9(6)
C73 C74 C75 C76 -3.2(6)
C73 C74 C81 C82 -172.1(3)
C73 C78 C79 C80 -108.6(5)
C74 C73 C78 C77 -2.6(6)
C74 C73 C78 C79 176.9(4)
C74 C75 C76 C77 1.5(7)
C75 C74 C81 C82 4.5(6)
C75 C76 C77 C78 -0.2(7)
C76 C77 C78 C73 0.7(6)
C76 C77 C78 C79 -178.8(4)
C77 C78 C79 C80 70.9(6)
C78 C73 C74 C75 3.8(6)
C78 C73 C74 C81 -179.4(4)
C81 C74 C75 C76 -179.9(4)
C83 N7 C4 Fe2 -159.0(3)
C83 N7 C4 N8 0.8(4)
C83 N7 C89 C90 -87.0(4)
C83 N7 C89 C94 88.9(5)
C83 C84 C85 C86 45.7(4)
C84 C83 C88 N8 -179.9(3)
C84 C83 C88 C87 3.4(6)
C84 C85 C86 C87 -59.4(4)
C85 C86 C87 C88 38.9(4)
C86 C87 C88 N8 171.3(3)
C86 C87 C88 C83 -12.6(5)
C88 N8 C4 Fe2 159.2(2)
C88 N8 C4 N7 -1.2(4)
C88 N8 C99 C100 -76.9(4)
C88 N8 C99 C104 100.6(4)
C88 C83 C84 C85 -19.3(5)
C89 N7 C4 Fe2 28.4(5)
C89 N7 C4 N8 -171.8(3)
C89 N7 C83 C84 -7.8(5)
C89 N7 C83 C88 172.9(3)
C89 C90 C91 C92 1.7(6)
C89 C90 C97 C98 93.4(5)
C89 C94 C95 C96 -144.3(6)
C90 C89 C94 C93 2.6(6)
C90 C89 C94 C95 -178.3(4)
C90 C91 C92 C93 0.1(7)
C91 C90 C97 C98 -86.7(5)
C91 C92 C93 C94 -0.7(8)
C92 C93 C94 C89 -0.6(7)
C92 C93 C94 C95 -179.7(5)
C93 C94 C95 C96 34.7(9)
C94 C89 C90 C91 -3.1(6)
C94 C89 C90 C97 176.8(4)
C97 C90 C91 C92 -178.2(4)
C99 N8 C4 Fe2 -20.9(4)
C99 N8 C4 N7 178.7(3)
C99 N8 C88 C83 -178.8(3)
C99 N8 C88 C87 -2.1(5)
C99 C100 C101 C102 0.0(5)
C99 C100 C107 C108 -164.5(3)
C99 C104 C105 C106 -81.7(5)
C100 C99 C104 C103 1.4(5)
C100 C99 C104 C105 -179.5(3)
C100 C101 C102 C103 0.1(6)
C101 C100 C107 C108 16.5(5)
C101 C102 C103 C104 0.7(6)
C102 C103 C104 C99 -1.4(5)
C102 C103 C104 C105 179.5(3)
C103 C104 C105 C106 97.4(4)
C104 C99 C100 C101 -0.7(5)
C104 C99 C100 C107 -179.7(3)
C107 C100 C101 C102 178.9(3)
